data_7241001
loop_
_publ_author_name
'Wu, Wen Xin'
'Wang, Hui'
'Jin, Wei Jun'

_publ_section_title
;
 Locked guest PAHs by soft--cavity--type host assembled via halogen bond
 to form luminescent cocrystals
;
_journal_name_full CrystEngComm
_journal_paper_doi 10.1039/D0CE00965B
_journal_year 2020
_chemical_absolute_configuration unk
_chemical_formula_moiety '2(C6 F4 I2), 2(C11 H9 N O), 2(C8 H5)'
_chemical_formula_sum 'C50 H28 F8 I4 N2 O2'
_chemical_formula_weight 1348.40
_space_group_crystal_system orthorhombic
_space_group_IT_number 18
_space_group_name_Hall 'P 2 2ab'
_space_group_name_H-M_alt 'P 21 21 2'
_symmetry_Int_Tables_number 18
_atom_sites_solution_primary direct
_audit_creation_date 2020-07-27
_audit_creation_method
;
Olex2 1.2
(compiled 2018.05.29 svn.r3508 for OlexSys, GUI svn.r5506)
;
_audit_update_record
;
2020-08-03 deposited with the CCDC.	2020-08-03 downloaded from the CCDC.
;
_cell_angle_alpha 90
_cell_angle_beta 90
_cell_angle_gamma 90
_cell_formula_units_Z 4
_cell_length_a 14.1470(5)
_cell_length_b 16.6061(4)
_cell_length_c 18.9558(5)
_cell_measurement_reflns_used 7489
_cell_measurement_temperature 150.00(10)
_cell_measurement_theta_max 27.2390
_cell_measurement_theta_min 4.0120
_cell_volume 4453.2(2)
_computing_cell_refinement 'CrysAlisPro 1.171.38.46 (Rigaku OD, 2015)'
_computing_data_collection 'CrysAlisPro 1.171.38.46 (Rigaku OD, 2015)'
_computing_data_reduction 'CrysAlisPro 1.171.38.46 (Rigaku OD, 2015)'
_computing_molecular_graphics 'Olex2 (Dolomanov et al., 2009)'
_computing_publication_material 'Olex2 (Dolomanov et al., 2009)'
_computing_structure_refinement 'olex2.refine (Bourhis et al., 2015)'
_computing_structure_solution 'ShelXT (Sheldrick, 2015)'
_diffrn_ambient_environment N~2~
_diffrn_ambient_temperature 150.00(10)
_diffrn_detector 'CCD plate'
_diffrn_detector_area_resol_mean 5.3127
_diffrn_detector_type AtlasS2
_diffrn_measured_fraction_theta_full 0.9952
_diffrn_measured_fraction_theta_max 0.9953
_diffrn_measurement_details
;
List of Runs (angles in degrees, time in seconds):

  # Type    Start    End  Width  t~exp~   \w     \q     \k     \f   Frames
#--------------------------------------------------------------------------
  1  \w     13.00  79.00   1.00    4.00    --   12.61  57.00 120.00   66
  2  \w     -6.00  54.00   1.00    4.00    --   12.61 -99.00  30.00   60
  3  \w     -1.00  32.00   1.00    4.00    --   12.61 -37.00-120.00   33
  4  \w     13.00  86.00   1.00    4.00    --   12.61  37.00-150.00   73
;
_diffrn_measurement_device 'four-circle diffractometer'
_diffrn_measurement_device_type 'SuperNova, Dual, Cu at zero, AtlasS2'
_diffrn_measurement_method '\w scans'
_diffrn_orient_matrix_type 'CrysAlisPro convention (1999,Acta A55,543-557)'
_diffrn_orient_matrix_UB_11 -0.0446225000
_diffrn_orient_matrix_UB_12 -0.0001966000
_diffrn_orient_matrix_UB_13 -0.0170832000
_diffrn_orient_matrix_UB_21 -0.0162938000
_diffrn_orient_matrix_UB_22 0.0302612000
_diffrn_orient_matrix_UB_23 0.0234185000
_diffrn_orient_matrix_UB_31 0.0160305000
_diffrn_orient_matrix_UB_32 0.0301535000
_diffrn_orient_matrix_UB_33 -0.0236544000
_diffrn_radiation_monochromator mirror
_diffrn_radiation_probe x-ray
_diffrn_radiation_type 'Mo K\a'
_diffrn_radiation_wavelength 0.71073
_diffrn_reflns_av_R_equivalents 0.0481
_diffrn_reflns_av_unetI/netI 0.0695
_diffrn_reflns_limit_h_max 15
_diffrn_reflns_limit_h_min -18
_diffrn_reflns_limit_k_max 21
_diffrn_reflns_limit_k_min -21
_diffrn_reflns_limit_l_max 18
_diffrn_reflns_limit_l_min -25
_diffrn_reflns_number 27547
_diffrn_reflns_theta_full 26.0000
_diffrn_reflns_theta_max 26.37
_diffrn_reflns_theta_min 3.31
_diffrn_source 'micro-focus sealed X-ray tube'
_diffrn_source_type 'SuperNova (Mo) X-ray Source'
_exptl_absorpt_coefficient_mu 2.877
_exptl_absorpt_correction_T_max 1.00000
_exptl_absorpt_correction_T_min 0.83523
_exptl_absorpt_correction_type multi-scan
_exptl_absorpt_process_details
;
CrysAlisPro 1.171.38.46 (Rigaku Oxford Diffraction, 2015)
Empirical absorption correction using spherical harmonics,
 implemented in SCALE3 ABSPACK scaling algorithm.
;
_exptl_crystal_colour 'clear light colourless'
_exptl_crystal_density_diffrn 2.0110
_exptl_crystal_description block
_exptl_crystal_F_000 2562.7725
_exptl_crystal_size_max 0.02
_exptl_crystal_size_mid 0.02
_exptl_crystal_size_min 0.01
_refine_diff_density_max 0.6828
_refine_diff_density_min -0.6210
_refine_diff_density_rms 0.1548
_refine_ls_abs_structure_details 'Flack, H. D. (1983). Acta Cryst. A39, 876-881.'
_refine_ls_abs_structure_Flack 0.18(3)
_refine_ls_d_res_high 0.8000
_refine_ls_d_res_low 6.1551
_refine_ls_goodness_of_fit_ref 1.0358
_refine_ls_hydrogen_treatment constr
_refine_ls_matrix_type full
_refine_ls_number_constraints 56
_refine_ls_number_parameters 595
_refine_ls_number_reflns 9091
_refine_ls_number_restraints 0
_refine_ls_restrained_S_all 1.0358
_refine_ls_R_factor_all 0.0504
_refine_ls_R_factor_gt 0.0378
_refine_ls_shift/su_max 0.0001
_refine_ls_shift/su_mean 0.0000
_refine_ls_structure_factor_coef Fsqd
_refine_ls_weighting_details 'w=1/[\s^2^(Fo^2^)+(0.0137P)^2^] where P=(Fo^2^+2Fc^2^)/3'
_refine_ls_weighting_scheme calc
_refine_ls_wR_factor_gt 0.0599
_refine_ls_wR_factor_ref 0.0655
_reflns_Friedel_coverage 0.994
_reflns_limit_h_max 17
_reflns_limit_h_min -17
_reflns_limit_k_max 20
_reflns_limit_k_min -20
_reflns_limit_l_max 23
_reflns_limit_l_min -23
_reflns_number_gt 7671
_reflns_number_total 9091
_reflns_threshold_expression I>=2u(I)
_cod_data_source_file d0ce00965b2.cif
_cod_data_source_block 20170425b
_cod_original_sg_symbol_Hall ' P 2 2ab'
_cod_database_code 7241001
_chemical_oxdiff_formula c1h1n1o1i1f1
_reflns_odcompleteness_completeness 99.61
_reflns_odcompleteness_iscentric 1
_reflns_odcompleteness_theta 26.32
_olex2_refinement_description
;
1. Fixed Uiso
 At 1.2 times of:
  All C(H) groups
2.a Aromatic/amide H refined with riding coordinates:
 C22(H22), C40(H40), C23(H23), C19(H19), C26(H26), C47(H47), C35(H35),
 C16(H16), C13(H13), C39(H39), C46(H46), C20(H20), C44(H44), C37(H37), C24(H24),
  C36(H36), C34(H34), C31(H31), C14(H14), C21(H21), C25(H25), C27(H27),
 C30(H30), C43(H43), C15(H15), C33(H33), C32(H32), C42(H42)
;
_olex2_date_sample_data_collection 2017-04-25
_olex2_submission_special_instructions 'No special instructions were received'
_oxdiff_exptl_absorpt_empirical_details
;
Empirical correction (ABSPACK) includes:
- Absorption correction using spherical harmonics
- Frame scaling
;
_oxdiff_exptl_absorpt_empirical_full_max 1.269
_oxdiff_exptl_absorpt_empirical_full_min 0.798

loop_
_space_group_symop_id
_space_group_symop_operation_xyz
1 x,y,z
2 x+1/2,-y+1/2,-z
3 -x+1/2,y+1/2,-z
4 -x,-y,z

loop_
_atom_site_label
_atom_site_type_symbol
_atom_site_fract_x
_atom_site_fract_y
_atom_site_fract_z
_atom_site_U_iso_or_equiv
_atom_site_adp_type
_atom_site_occupancy
_atom_site_refinement_flags_posn
I3 I 0.87980(3) 0.36989(2) 0.509407(19) 0.02523(9) Uani 1.000000 .
I1 I 0.85779(3) 0.65188(2) 1.005717(19) 0.02569(9) Uani 1.000000 .
I4 I 0.86377(3) 0.661176(19) 0.241390(18) 0.02426(9) Uani 1.000000 .
I2 I 0.88408(3) 0.36033(2) 0.738396(19) 0.02725(10) Uani 1.000000 .
F6 F 0.8640(3) 0.56393(17) 0.51332(15) 0.0294(8) Uani 1.000000 .
F8 F 0.8956(3) 0.36042(18) 0.34089(16) 0.0300(9) Uani 1.000000 .
F5 F 0.8595(3) 0.67473(18) 0.41225(15) 0.0287(8) Uani 1.000000 .
F1 F 0.8532(3) 0.66333(18) 0.83601(16) 0.0341(9) Uani 1.000000 .
F3 F 0.8604(3) 0.55239(18) 0.73478(16) 0.0385(9) Uani 1.000000 .
F4 F 0.9013(3) 0.3495(2) 0.90784(17) 0.0361(9) Uani 1.000000 .
F2 F 0.8909(3) 0.46083(17) 1.00876(16) 0.0351(9) Uani 1.000000 .
F7 F 0.8901(3) 0.47005(18) 0.24021(16) 0.0344(9) Uani 1.000000 .
O1 O 0.8327(3) 0.7562(2) 0.1227(2) 0.0271(9) Uani 1.000000 .
O2 O 0.8678(3) 0.2592(2) 0.6210(2) 0.0321(10) Uani 1.000000 .
N2 N 0.8703(3) 0.1800(2) 0.6210(2) 0.0223(10) Uani 1.000000 .
N1 N 0.8449(3) 0.8345(2) 0.1220(2) 0.0194(10) Uani 1.000000 .
C10 C 0.8690(5) 0.5972(3) 0.3932(3) 0.0202(15) Uani 1.000000 .
C1 C 0.8710(5) 0.5650(3) 0.9260(3) 0.0208(13) Uani 1.000000 .
C22 C 0.9313(4) 1.2110(4) 0.0558(3) 0.0284(15) Uani 1.000000 .
H22 H 0.9493(4) 1.2357(4) 0.0139(3) 0.0341(18) Uiso 1.000000 R
C9 C 0.8867(5) 0.4383(3) 0.3608(3) 0.0233(15) Uani 1.000000 .
C6 C 0.8809(5) 0.4474(3) 0.8182(3) 0.0233(14) Uani 1.000000 .
C17 C 0.8711(4) 1.0018(3) 0.1200(3) 0.0191(12) Uani 1.000000 .
C7 C 0.8805(5) 0.4579(3) 0.4301(3) 0.0252(15) Uani 1.000000 .
C18 C 0.8858(4) 1.0899(3) 0.1189(3) 0.0202(12) Uani 1.000000 .
C11 C 0.8834(4) 0.4947(3) 0.3069(3) 0.0200(13) Uani 1.000000 .
C8 C 0.8715(5) 0.5400(3) 0.4457(3) 0.0210(13) Uani 1.000000 .
C5 C 0.8885(5) 0.4265(3) 0.8889(3) 0.0236(15) Uani 1.000000 .
C40 C 0.8802(4) -0.1150(3) 0.3697(3) 0.0225(13) Uani 1.000000 .
H40 H 0.8496(4) -0.1645(3) 0.3695(3) 0.0270(16) Uiso 1.000000 R
C28 C 0.8726(4) 0.0111(3) 0.6214(3) 0.0215(12) Uani 1.000000 .
C23 C 0.9212(4) 1.2555(3) 0.1161(4) 0.0319(15) Uani 1.000000 .
H23 H 0.9337(4) 1.3104(3) 0.1153(4) 0.0383(18) Uiso 1.000000 R
C4 C 0.8688(5) 0.5284(3) 0.8029(3) 0.0222(14) Uani 1.000000 .
C2 C 0.8652(5) 0.5855(3) 0.8557(3) 0.0270(16) Uani 1.000000 .
C19 C 0.9144(4) 1.1289(4) 0.0579(3) 0.0245(14) Uani 1.000000 .
H19 H 0.9225(4) 1.0988(4) 0.0169(3) 0.0294(17) Uiso 1.000000 R
C26 C 0.8900(4) 0.0563(3) 0.6810(3) 0.0231(14) Uani 1.000000 .
H26 H 0.9040(4) 0.0295(3) 0.7228(3) 0.0277(17) Uiso 1.000000 R
C12 C 0.8738(5) 0.5756(3) 0.3232(3) 0.0211(13) Uani 1.000000 .
C29 C 0.8747(4) -0.0783(3) 0.6205(3) 0.0216(12) Uani 1.000000 .
C47 C 0.3875(5) 0.3798(3) 0.1305(3) 0.0255(14) Uani 1.000000 .
H47 H 0.3355(5) 0.3454(3) 0.1314(3) 0.0307(17) Uiso 1.000000 R
C49 C 0.6274(5) 0.5339(3) 0.1293(3) 0.0238(13) Uani 1.000000 .
C50 C 1.0189(4) 0.1124(3) 0.3699(3) 0.0192(12) Uani 1.000000 .
C3 C 0.8845(5) 0.4851(3) 0.9407(3) 0.0247(14) Uani 1.000000 .
C35 C 0.9628(4) 0.1822(3) 0.3713(3) 0.0245(13) Uani 1.000000 .
H35 H 0.9916(4) 0.2325(3) 0.3720(3) 0.0294(16) Uiso 1.000000 R
C16 C 0.8453(4) 0.9589(3) 0.0601(3) 0.0215(14) Uani 1.000000 .
H16 H 0.8358(4) 0.9865(3) 0.0180(3) 0.0258(17) Uiso 1.000000 R
C13 C 0.8704(5) 0.8745(3) 0.1816(3) 0.0250(14) Uani 1.000000 .
H13 H 0.8795(5) 0.8459(3) 0.2232(3) 0.0300(17) Uiso 1.000000 R
C41 C 0.9722(4) 0.0361(3) 0.3694(3) 0.0184(12) Uani 1.000000 .
C39 C 0.8282(4) -0.0465(3) 0.3697(3) 0.0231(13) Uani 1.000000 .
H39 H 0.7626(4) -0.0499(3) 0.3699(3) 0.0277(16) Uiso 1.000000 R
C46 C 0.4759(4) 0.3483(4) 0.1304(3) 0.0284(13) Uani 1.000000 .
H46 H 0.4830(4) 0.2926(4) 0.1313(3) 0.0341(16) Uiso 1.000000 R
C20 C 0.8749(5) 1.1367(3) 0.1795(3) 0.0250(14) Uani 1.000000 .
H20 H 0.8556(5) 1.1124(3) 0.2213(3) 0.0300(17) Uiso 1.000000 R
C44 C 0.6497(4) 0.3662(4) 0.1286(3) 0.0284(14) Uani 1.000000 .
H44 H 0.6586(4) 0.3107(4) 0.1287(3) 0.0341(17) Uiso 1.000000 R
C37 C 0.8199(4) 0.1038(3) 0.3710(3) 0.0223(13) Uani 1.000000 .
H37 H 0.7542(4) 0.1017(3) 0.3715(3) 0.0267(15) Uiso 1.000000 R
C24 C 0.8879(4) 0.1378(4) 0.6816(3) 0.0260(15) Uani 1.000000 .
H24 H 0.8985(4) 0.1654(4) 0.7236(3) 0.0312(18) Uiso 1.000000 R
C36 C 0.8642(4) 0.1770(3) 0.3716(3) 0.0246(13) Uani 1.000000 .
H36 H 0.8283(4) 0.2239(3) 0.3723(3) 0.0296(15) Uiso 1.000000 R
C34 C 0.8890(4) -0.2463(3) 0.6223(4) 0.0378(15) Uani 1.000000 .
H34 H 0.8954(4) -0.3020(3) 0.6229(4) 0.0453(19) Uiso 1.000000 R
C31 C 0.9017(5) -0.1206(4) 0.5605(3) 0.0286(16) Uani 1.000000 .
H31 H 0.9156(5) -0.0928(4) 0.5192(3) 0.0343(19) Uiso 1.000000 R
C48 C 0.5458(4) 0.4831(3) 0.1295(3) 0.0228(13) Uani 1.000000 .
C14 C 0.8335(4) 0.8769(4) 0.0615(3) 0.0242(15) Uani 1.000000 .
H14 H 0.8174(4) 0.8500(4) 0.0202(3) 0.0291(18) Uiso 1.000000 R
C21 C 0.8925(5) 1.2194(3) 0.1783(3) 0.0311(16) Uani 1.000000 .
H21 H 0.8850(5) 1.2500(3) 0.2191(3) 0.0374(19) Uiso 1.000000 R
C25 C 0.8545(4) 0.1387(4) 0.5606(3) 0.0273(15) Uani 1.000000 .
H25 H 0.8428(4) 0.1670(4) 0.5192(3) 0.0327(18) Uiso 1.000000 R
C27 C 0.8552(4) 0.0553(3) 0.5589(3) 0.0215(13) Uani 1.000000 .
H27 H 0.8443(4) 0.0284(3) 0.5166(3) 0.0258(16) Uiso 1.000000 R
C30 C 0.8523(5) -0.1214(4) 0.6814(3) 0.0311(16) Uani 1.000000 .
H30 H 0.8321(5) -0.0941(4) 0.7215(3) 0.0373(19) Uiso 1.000000 R
C43 C 0.7267(4) 0.4164(3) 0.1280(3) 0.0315(14) Uani 1.000000 .
H43 H 0.7870(4) 0.3942(3) 0.1272(3) 0.0378(17) Uiso 1.000000 R
C15 C 0.8830(5) 0.9565(3) 0.1814(3) 0.0238(14) Uani 1.000000 .
H15 H 0.8998(5) 0.9824(3) 0.2230(3) 0.0285(17) Uiso 1.000000 R
C38 C 0.8722(5) 0.0312(3) 0.3694(3) 0.0219(13) Uani 1.000000 .
C45 C 0.5582(4) 0.3976(3) 0.1290(3) 0.0271(14) Uani 1.000000 .
C33 C 0.9081(5) -0.2038(4) 0.5618(3) 0.0345(17) Uani 1.000000 .
H33 H 0.9257(5) -0.2313(4) 0.5211(3) 0.041(2) Uiso 1.000000 R
C32 C 0.8599(5) -0.2055(4) 0.6826(3) 0.0384(17) Uani 1.000000 .
H32 H 0.8456(5) -0.2339(4) 0.7235(3) 0.046(2) Uiso 1.000000 R
C42 C 0.7169(4) 0.4990(4) 0.1284(3) 0.0321(15) Uani 1.000000 .
H42 H 0.7703(4) 0.5316(4) 0.1282(3) 0.0385(18) Uiso 1.000000 R

loop_
_atom_site_aniso_label
_atom_site_aniso_U_11
_atom_site_aniso_U_22
_atom_site_aniso_U_33
_atom_site_aniso_U_12
_atom_site_aniso_U_13
_atom_site_aniso_U_23
I3 0.0313(2) 0.01875(17) 0.02561(19) 0.00381(16) 0.00221(18) 0.00521(15)
I1 0.0304(2) 0.01834(18) 0.0283(2) -0.00257(16) 0.00097(18) -0.00388(16)
I4 0.0303(2) 0.01594(17) 0.02656(19) -0.00172(16) -0.00203(18) 0.00467(15)
I2 0.0332(2) 0.02076(19) 0.0278(2) 0.00475(17) -0.00206(19) -0.00486(15)
F6 0.041(2) 0.0258(17) 0.0215(17) 0.0018(16) -0.0002(17) 0.0006(14)
F8 0.051(2) 0.0084(16) 0.0303(18) 0.0002(17) 0.0004(17) 0.0010(13)
F5 0.040(2) 0.0147(17) 0.0312(18) 0.0012(16) -0.0002(17) -0.0013(14)
F1 0.052(3) 0.0170(18) 0.0331(19) -0.0004(18) -0.0033(18) 0.0007(15)
F3 0.064(3) 0.0284(18) 0.0231(17) 0.0069(19) -0.0030(19) 0.0034(15)
F4 0.055(3) 0.0144(18) 0.039(2) 0.0050(18) -0.0055(17) -0.0001(15)
F2 0.057(3) 0.0239(17) 0.0245(17) 0.0055(16) -0.003(2) 0.0016(15)
F7 0.055(3) 0.0229(17) 0.0251(18) 0.0007(16) -0.001(2) -0.0015(15)
O1 0.046(3) 0.0110(19) 0.0248(19) -0.0035(17) -0.003(2) 0.0013(18)
O2 0.054(3) 0.018(2) 0.025(2) 0.003(2) 0.003(3) 0.0003(18)
N2 0.030(3) 0.015(2) 0.021(2) 0.004(2) 0.000(3) 0.002(2)
N1 0.024(3) 0.016(2) 0.018(2) 0.0019(19) -0.001(2) 0.004(2)
C10 0.016(3) 0.010(3) 0.034(4) 0.004(3) -0.003(3) -0.005(2)
C1 0.014(3) 0.023(3) 0.025(3) -0.005(3) 0.005(3) -0.002(3)
C22 0.035(4) 0.025(3) 0.024(3) -0.006(3) 0.001(3) 0.011(3)
C9 0.028(4) 0.015(3) 0.028(4) 0.004(3) 0.002(3) -0.003(2)
C6 0.024(4) 0.017(3) 0.030(3) 0.004(3) -0.002(3) -0.007(2)
C17 0.026(3) 0.015(3) 0.017(3) 0.001(3) -0.003(3) 0.001(3)
C7 0.032(4) 0.018(3) 0.026(3) 0.001(3) 0.003(3) -0.001(2)
C18 0.017(3) 0.022(3) 0.022(3) -0.001(2) -0.002(3) 0.003(3)
C11 0.023(4) 0.018(3) 0.018(3) 0.005(3) -0.003(3) -0.003(2)
C8 0.022(4) 0.019(3) 0.023(3) -0.000(3) 0.000(3) 0.000(2)
C5 0.023(4) 0.012(3) 0.035(4) 0.004(3) -0.001(3) 0.001(3)
C40 0.041(4) 0.012(3) 0.015(3) -0.009(3) -0.001(4) 0.003(2)
C28 0.017(3) 0.028(3) 0.020(3) 0.000(3) 0.004(3) 0.003(3)
C23 0.033(4) 0.014(3) 0.049(4) 0.001(3) -0.008(4) -0.002(3)
C4 0.017(4) 0.025(3) 0.024(3) -0.003(3) -0.002(3) 0.007(2)
C2 0.031(4) 0.009(3) 0.042(4) -0.001(3) -0.012(3) 0.003(2)
C19 0.026(4) 0.024(3) 0.023(3) -0.001(3) -0.004(3) 0.000(3)
C26 0.032(4) 0.022(3) 0.016(3) 0.008(3) 0.002(3) 0.003(2)
C12 0.023(4) 0.016(3) 0.024(3) -0.008(3) -0.004(3) 0.006(2)
C29 0.023(3) 0.020(3) 0.022(3) -0.003(2) 0.000(3) 0.001(3)
C47 0.042(4) 0.023(3) 0.012(3) -0.016(3) -0.003(3) 0.003(3)
C49 0.040(4) 0.020(3) 0.011(3) -0.000(3) 0.008(4) -0.002(2)
C50 0.029(3) 0.015(3) 0.013(3) -0.004(2) -0.002(3) 0.003(2)
C3 0.030(4) 0.017(3) 0.027(3) 0.000(3) -0.002(3) 0.006(3)
C35 0.039(4) 0.013(3) 0.021(3) -0.001(2) 0.001(3) 0.003(3)
C16 0.026(4) 0.019(3) 0.020(3) 0.002(3) -0.002(3) 0.006(2)
C13 0.036(4) 0.025(3) 0.014(3) -0.002(3) -0.001(3) 0.001(2)
C41 0.025(3) 0.021(3) 0.010(3) -0.005(2) -0.003(3) 0.002(2)
C39 0.024(3) 0.024(3) 0.020(3) -0.008(2) -0.004(3) 0.002(3)
C46 0.048(4) 0.021(3) 0.016(3) -0.002(3) -0.001(3) 0.006(3)
C20 0.043(4) 0.013(3) 0.019(3) -0.005(3) -0.000(3) 0.001(2)
C44 0.040(4) 0.028(3) 0.017(3) 0.005(3) -0.003(3) -0.000(3)
C37 0.025(3) 0.027(3) 0.015(3) 0.000(2) -0.003(3) -0.008(3)
C24 0.035(4) 0.032(3) 0.012(3) 0.009(3) -0.004(3) -0.003(3)
C36 0.034(4) 0.019(3) 0.021(3) 0.001(3) 0.002(4) 0.000(3)
C34 0.030(4) 0.021(3) 0.063(4) -0.008(3) -0.011(5) -0.001(4)
C31 0.035(4) 0.033(4) 0.018(3) 0.003(3) -0.000(3) 0.002(3)
C48 0.042(4) 0.018(3) 0.008(3) -0.001(3) 0.001(3) -0.003(3)
C14 0.032(4) 0.023(3) 0.018(3) -0.002(3) 0.000(3) -0.004(3)
C21 0.037(4) 0.023(3) 0.034(4) 0.001(3) 0.007(3) -0.004(3)
C25 0.034(4) 0.030(3) 0.018(3) -0.002(3) 0.001(3) 0.009(3)
C27 0.026(4) 0.023(3) 0.016(3) -0.001(3) -0.001(3) -0.006(2)
C30 0.038(4) 0.029(3) 0.026(3) 0.008(3) 0.001(3) 0.007(3)
C43 0.036(4) 0.029(4) 0.029(3) 0.006(3) -0.010(4) 0.007(3)
C15 0.034(4) 0.017(3) 0.020(3) 0.001(3) -0.003(3) -0.003(2)
C38 0.028(3) 0.023(3) 0.015(3) -0.005(3) 0.004(3) 0.001(2)
C45 0.047(4) 0.021(3) 0.013(3) -0.000(3) -0.007(3) 0.005(3)
C33 0.031(4) 0.028(4) 0.044(4) 0.000(3) -0.003(3) -0.007(3)
C32 0.051(5) 0.024(3) 0.040(4) 0.002(3) 0.001(4) 0.010(3)
C42 0.039(4) 0.036(4) 0.021(3) -0.007(3) 0.001(3) 0.001(3)

loop_
_atom_type_symbol
_atom_type_scat_dispersion_real
_atom_type_scat_dispersion_imag
_atom_type_scat_Cromer_Mann_a1
_atom_type_scat_Cromer_Mann_a2
_atom_type_scat_Cromer_Mann_a3
_atom_type_scat_Cromer_Mann_a4
_atom_type_scat_Cromer_Mann_b1
_atom_type_scat_Cromer_Mann_b2
_atom_type_scat_Cromer_Mann_b3
_atom_type_scat_Cromer_Mann_b4
_atom_type_scat_Cromer_Mann_c
_atom_type_scat_source
_atom_type_scat_dispersion_source
C 0.00347 0.00161 2.31000 1.02000 1.58860 0.86500 20.84390 10.20750 0.56870 51.65120 0.215599998832 'International Tables Volume C Table 6.1.1.4 (pp. 500-502)' 'Henke, Gullikson and Davis, At. Data and Nucl. Data Tables, 1993, 54, 2'
F 0.01794 0.01033 3.53920 2.64120 1.51700 1.02430 10.28250 4.29440 0.26150 26.14760 0.277599990368 'International Tables Volume C Table 6.1.1.4 (pp. 500-502)' 'Henke, Gullikson and Davis, At. Data and Nucl. Data Tables, 1993, 54, 2'
I -0.41187 1.83264 20.14720 18.99490 7.51380 2.27350 4.34700 0.38140 27.76600 66.87760 4.07119989395 'International Tables Volume C Table 6.1.1.4 (pp. 500-502)' 'Henke, Gullikson and Davis, At. Data and Nucl. Data Tables, 1993, 54, 2'
H 0.00000 0.00000 0.49300 0.32291 0.14019 0.04081 10.51090 26.12570 3.14236 57.79970 0.0030380000826 'International Tables Volume C Table 6.1.1.4 (pp. 500-502)' 'Henke, Gullikson and Davis, At. Data and Nucl. Data Tables, 1993, 54, 2'
O 0.01158 0.00611 3.04850 2.28680 1.54630 0.86700 13.27710 5.70110 0.32390 32.90890 0.250800013542 'International Tables Volume C Table 6.1.1.4 (pp. 500-502)' 'Henke, Gullikson and Davis, At. Data and Nucl. Data Tables, 1993, 54, 2'
N 0.00653 0.00323 12.21260 3.13220 2.01250 1.16630 0.00570 9.89330 28.99750 0.58260 -11.5290002823 'International Tables Volume C Table 6.1.1.4 (pp. 500-502)' 'Henke, Gullikson and Davis, At. Data and Nucl. Data Tables, 1993, 54, 2'

loop_
_geom_angle_atom_site_label_1
_geom_angle_atom_site_label_2
_geom_angle_atom_site_label_3
_geom_angle
_geom_angle_site_symmetry_1
_geom_angle_site_symmetry_3
_geom_angle_publ_flag
C24 N2 O2 121.1(5) . . ?
C25 N2 O2 120.2(5) . . ?
C25 N2 C24 118.7(4) . . ?
C13 N1 O1 120.8(5) . . ?
C14 N1 O1 120.5(5) . . ?
C14 N1 C13 118.7(4) . . ?
C8 C10 F5 118.0(5) . . ?
C12 C10 F5 120.9(5) . . ?
C12 C10 C8 121.1(5) . . ?
C2 C1 I1 121.4(4) . . ?
C3 C1 I1 122.2(4) . . ?
C3 C1 C2 116.4(5) . . ?
C23 C22 H22 120.4(4) . . ?
C19 C22 H22 120.4(4) . . ?
C19 C22 C23 119.3(6) . . ?
C7 C9 F8 120.5(5) . . ?
C11 C9 F8 116.3(5) . . ?
C11 C9 C7 123.2(5) . . ?
C5 C6 I2 121.5(4) . . ?
C4 C6 I2 121.4(4) . . ?
C4 C6 C5 117.1(5) . . ?
C16 C17 C18 122.2(5) . . ?
C15 C17 C18 121.8(5) . . ?
C15 C17 C16 115.9(5) . . ?
C9 C7 I3 121.8(4) . . ?
C8 C7 I3 121.8(4) . . ?
C8 C7 C9 116.4(5) . . ?
C19 C18 C17 121.0(6) . . ?
C20 C18 C17 121.6(5) . . ?
C20 C18 C19 117.4(5) . . ?
C9 C11 F7 119.2(5) . . ?
C12 C11 F7 121.1(5) . . ?
C12 C11 C9 119.6(5) . . ?
C10 C8 F6 118.9(5) . . ?
C7 C8 F6 119.7(5) . . ?
C7 C8 C10 121.4(5) . . ?
C6 C5 F4 120.6(5) . . ?
C3 C5 F4 119.1(5) . . ?
C3 C5 C6 120.4(5) . . ?
C50 C40 H40 119.4(3) 4_755 . ?
C39 C40 H40 119.4(4) . . ?
C39 C40 C50 121.2(5) . 4_755 ?
C29 C28 C26 123.5(5) . . ?
C27 C28 C26 115.7(5) . . ?
C27 C28 C29 120.8(5) . . ?
H23 C23 C22 119.7(4) . . ?
C21 C23 C22 120.6(5) . . ?
C21 C23 H23 119.7(4) . . ?
C6 C4 F3 119.7(5) . . ?
C2 C4 F3 119.1(5) . . ?
C2 C4 C6 121.2(5) . . ?
C1 C2 F1 120.6(5) . . ?
C4 C2 F1 117.3(5) . . ?
C4 C2 C1 122.0(5) . . ?
C18 C19 C22 122.2(6) . . ?
H19 C19 C22 118.9(4) . . ?
H19 C19 C18 118.9(3) . . ?
H26 C26 C28 118.4(3) . . ?
C24 C26 C28 123.2(5) . . ?
C24 C26 H26 118.4(3) . . ?
C10 C12 I4 122.0(4) . . ?
C11 C12 I4 119.7(4) . . ?
C11 C12 C10 118.2(5) . . ?
C31 C29 C28 121.4(6) . . ?
C30 C29 C28 119.9(6) . . ?
C30 C29 C31 118.7(5) . . ?
C49 C47 H47 119.5(4) 4_665 . ?
C46 C47 H47 119.5(3) . . ?
C46 C47 C49 121.0(6) . 4_665 ?
C48 C49 C47 117.8(6) . 4_665 ?
C42 C49 C47 122.9(6) . 4_665 ?
C42 C49 C48 119.3(5) . . ?
C35 C50 C40 122.7(5) . 4_755 ?
C41 C50 C40 119.2(5) . 4_755 ?
C41 C50 C35 118.1(5) . . ?
C1 C3 F2 119.5(5) . . ?
C5 C3 F2 117.6(5) . . ?
C5 C3 C1 122.9(6) . . ?
H35 C35 C50 119.6(3) . . ?
C36 C35 C50 120.8(5) . . ?
C36 C35 H35 119.6(3) . . ?
H16 C16 C17 119.2(3) . . ?
C14 C16 C17 121.7(5) . . ?
C14 C16 H16 119.2(3) . . ?
H13 C13 N1 119.4(3) . . ?
C15 C13 N1 121.2(5) . . ?
C15 C13 H13 119.4(3) . . ?
C41 C41 C50 119.2(6) 4_755 . ?
C38 C41 C50 120.8(5) . . ?
H39 C39 C40 119.3(4) . . ?
C38 C39 C40 121.4(5) . . ?
C38 C39 H39 119.3(3) . . ?
H46 C46 C47 118.9(3) . . ?
C45 C46 C47 122.2(6) . . ?
C45 C46 H46 118.9(3) . . ?
H20 C20 C18 119.5(3) . . ?
C21 C20 C18 121.0(5) . . ?
C21 C20 H20 119.5(4) . . ?
C43 C44 H44 119.7(4) . . ?
C45 C44 H44 119.7(3) . . ?
C45 C44 C43 120.6(5) . . ?
C36 C37 H37 119.4(3) . . ?
C38 C37 H37 119.4(3) . . ?
C38 C37 C36 121.1(5) . . ?
C26 C24 N2 120.6(5) . . ?
H24 C24 N2 119.7(3) . . ?
H24 C24 C26 119.7(3) . . ?
C37 C36 C35 120.9(5) . . ?
H36 C36 C35 119.6(3) . . ?
H36 C36 C37 119.6(3) . . ?
C33 C34 H34 120.2(4) . . ?
C32 C34 H34 120.2(4) . . ?
C32 C34 C33 119.6(6) . . ?
H31 C31 C29 119.8(3) . . ?
C33 C31 C29 120.5(6) . . ?
C33 C31 H31 119.8(4) . . ?
C48 C48 C49 120.4(6) 4_665 . ?
C45 C48 C49 119.1(5) . . ?
C16 C14 N1 121.2(5) . . ?
H14 C14 N1 119.4(3) . . ?
H14 C14 C16 119.4(3) . . ?
C20 C21 C23 119.4(6) . . ?
H21 C21 C23 120.3(4) . . ?
H21 C21 C20 120.3(4) . . ?
H25 C25 N2 119.1(3) . . ?
C27 C25 N2 121.8(5) . . ?
C27 C25 H25 119.1(3) . . ?
C25 C27 C28 120.0(5) . . ?
H27 C27 C28 120.0(3) . . ?
H27 C27 C25 120.0(3) . . ?
H30 C30 C29 119.8(4) . . ?
C32 C30 C29 120.4(6) . . ?
C32 C30 H30 119.8(4) . . ?
H43 C43 C44 119.2(4) . . ?
C42 C43 C44 121.7(6) . . ?
C42 C43 H43 119.2(4) . . ?
C13 C15 C17 121.4(5) . . ?
H15 C15 C17 119.3(3) . . ?
H15 C15 C13 119.3(3) . . ?
C39 C38 C41 119.0(5) . . ?
C37 C38 C41 118.3(5) . . ?
C37 C38 C39 122.6(6) . . ?
C44 C45 C46 122.9(5) . . ?
C48 C45 C46 118.1(6) . . ?
C48 C45 C44 118.9(5) . . ?
C31 C33 C34 121.0(6) . . ?
H33 C33 C34 119.5(4) . . ?
H33 C33 C31 119.5(4) . . ?
C30 C32 C34 119.7(6) . . ?
H32 C32 C34 120.1(4) . . ?
H32 C32 C30 120.1(4) . . ?
C43 C42 C49 120.3(6) . . ?
H42 C42 C49 119.8(3) . . ?
H42 C42 C43 119.8(4) . . ?

loop_
_geom_bond_atom_site_label_1
_geom_bond_atom_site_label_2
_geom_bond_distance
_geom_bond_site_symmetry_2
_geom_bond_publ_flag
I3 C7 2.097(6) . ?
I1 C1 2.097(5) . ?
I4 C12 2.109(5) . ?
I2 C6 2.094(5) . ?
F6 C8 1.346(6) . ?
F8 C9 1.353(6) . ?
F5 C10 1.344(6) . ?
F1 C2 1.357(6) . ?
F3 C4 1.356(6) . ?
F4 C5 1.341(6) . ?
F2 C3 1.355(6) . ?
F7 C11 1.332(6) . ?
O1 N1 1.312(5) . ?
O2 N2 1.316(5) . ?
N2 C24 1.368(7) . ?
N2 C25 1.353(7) . ?
N1 C13 1.359(7) . ?
N1 C14 1.356(7) . ?
C10 C8 1.375(7) . ?
C10 C12 1.376(8) . ?
C1 C2 1.377(8) . ?
C1 C3 1.368(8) . ?
C22 H22 0.9300 . ?
C22 C23 1.368(8) . ?
C22 C19 1.386(8) . ?
C9 C7 1.356(8) . ?
C9 C11 1.388(7) . ?
C6 C5 1.388(9) . ?
C6 C4 1.385(7) . ?
C17 C18 1.478(7) . ?
C17 C16 1.388(7) . ?
C17 C15 1.396(7) . ?
C7 C8 1.401(7) . ?
C18 C19 1.385(8) . ?
C18 C20 1.394(8) . ?
C11 C12 1.385(7) . ?
C5 C3 1.385(8) . ?
C40 H40 0.9300 . ?
C40 C50 1.429(8) 4_755 ?
C40 C39 1.354(7) . ?
C28 C26 1.377(7) . ?
C28 C29 1.484(7) . ?
C28 C27 1.416(7) . ?
C23 H23 0.9300 . ?
C23 C21 1.383(9) . ?
C4 C2 1.381(8) . ?
C19 H19 0.9300 . ?
C26 H26 0.9300 . ?
C26 C24 1.354(8) . ?
C29 C31 1.390(8) . ?
C29 C30 1.395(8) . ?
C47 H47 0.9300 . ?
C47 C49 1.450(7) 4_665 ?
C47 C46 1.356(8) . ?
C49 C48 1.429(8) . ?
C49 C42 1.392(8) . ?
C50 C35 1.405(7) . ?
C50 C41 1.430(7) . ?
C35 H35 0.9300 . ?
C35 C36 1.397(7) . ?
C16 H16 0.9300 . ?
C16 C14 1.372(8) . ?
C13 H13 0.9300 . ?
C13 C15 1.373(7) . ?
C41 C41 1.434(10) 4_755 ?
C41 C38 1.417(8) . ?
C39 H39 0.9300 . ?
C39 C38 1.432(7) . ?
C46 H46 0.9300 . ?
C46 C45 1.424(8) . ?
C20 H20 0.9300 . ?
C20 C21 1.397(7) . ?
C44 H44 0.9300 . ?
C44 C43 1.372(8) . ?
C44 C45 1.396(8) . ?
C37 H37 0.9300 . ?
C37 C36 1.368(7) . ?
C37 C38 1.415(7) . ?
C24 H24 0.9300 . ?
C36 H36 0.9300 . ?
C34 H34 0.9300 . ?
C34 C33 1.373(9) . ?
C34 C32 1.391(9) . ?
C31 H31 0.9300 . ?
C31 C33 1.386(8) . ?
C48 C48 1.413(11) 4_665 ?
C48 C45 1.430(7) . ?
C14 H14 0.9300 . ?
C21 H21 0.9300 . ?
C25 H25 0.9300 . ?
C25 C27 1.385(8) . ?
C27 H27 0.9300 . ?
C30 H30 0.9300 . ?
C30 C32 1.401(8) . ?
C43 H43 0.9300 . ?
C43 C42 1.378(8) . ?
C15 H15 0.9300 . ?
C33 H33 0.9300 . ?
C32 H32 0.9300 . ?
C42 H42 0.9300 . ?
